data_4347877
loop_
_publ_author_name
'Komorski, Szymon'
'Leszczy\'nski, Micha\/l K'
'Justyniak, Iwona'
'Lewi\'nski, Janusz'

_publ_section_title
;
 Synthesis and Structure of Alkylzinc 3,5-Diphenylpyrazolates: Dramatic
 Influence of Steric and Solvent Effects.
;
_journal_issue 11
_journal_name_full 'Inorganic chemistry'
_journal_page_first 5104
_journal_page_last 5106
_journal_paper_doi 10.1021/acs.inorgchem.6b00745
_journal_volume 55
_journal_year 2016
_chemical_formula_sum 'C38 H40 N4 O Zn2'
_chemical_formula_weight 699.48
_space_group_IT_number 15
_space_group_name_Hall '-C 2yc'
_space_group_name_H-M_alt 'C 1 2/c 1'
_symmetry_cell_setting monoclinic
_symmetry_space_group_name_H-M 'C 1 2/c 1'
_atom_sites_solution_hydrogens geom
_atom_sites_solution_primary direct
_atom_sites_solution_secondary difmap
_audit_creation_method SHELXL-97
_cell_angle_alpha 90.00
_cell_angle_beta 107.332(8)
_cell_angle_gamma 90.00
_cell_formula_units_Z 4
_cell_length_a 25.830(2)
_cell_length_b 7.9420(6)
_cell_length_c 18.0693(17)
_cell_measurement_reflns_used 1889
_cell_measurement_temperature 293(2)
_cell_measurement_theta_max 27.485
_cell_measurement_theta_min 0.997
_cell_volume 3538.5(5)
_computing_cell_refinement 'Denzo & Scalepak (Otwinowski, Minor, 1997)'
_computing_data_collection 'Collect (Nonius B.V. 1998)'
_computing_data_reduction 'Denzo & Scalepak (Otwinowski, Minor, 1997)'
_computing_structure_refinement 'SHELXL-97 (Sheldrick, 2008)'
_computing_structure_solution 'SHELXS-97 (Sheldrick, 1990)'
_diffrn_ambient_temperature 293(2)
_diffrn_measured_fraction_theta_full 0.998
_diffrn_measured_fraction_theta_max 0.998
_diffrn_measurement_device '\k-geometry diffractometr'
_diffrn_measurement_device_type 'Nonius Kappa-CCD'
_diffrn_measurement_method 'area detector \w scans'
_diffrn_radiation_monochromator graphite
_diffrn_radiation_source 'fine-focus sealed tube'
_diffrn_radiation_type MoK\a
_diffrn_radiation_wavelength 0.71073
_diffrn_reflns_av_R_equivalents 0.0214
_diffrn_reflns_av_sigmaI/netI 0.0312
_diffrn_reflns_limit_h_max 30
_diffrn_reflns_limit_h_min -32
_diffrn_reflns_limit_k_max 9
_diffrn_reflns_limit_k_min -6
_diffrn_reflns_limit_l_max 22
_diffrn_reflns_limit_l_min -14
_diffrn_reflns_number 7795
_diffrn_reflns_theta_full 26.37
_diffrn_reflns_theta_max 26.37
_diffrn_reflns_theta_min 2.84
_exptl_absorpt_coefficient_mu 1.390
_exptl_absorpt_correction_T_max 0.846
_exptl_absorpt_correction_T_min 0.724
_exptl_absorpt_correction_type multi-scan
_exptl_absorpt_process_details 'Scalepak (Otwinowski, Minor, 1997)'
_exptl_crystal_colour colorless
_exptl_crystal_density_diffrn 1.313
_exptl_crystal_density_method 'not measured'
_exptl_crystal_description plate
_exptl_crystal_F_000 1456
_exptl_crystal_size_max 0.32
_exptl_crystal_size_mid 0.20
_exptl_crystal_size_min 0.12
_refine_diff_density_max 0.418
_refine_diff_density_min -0.214
_refine_diff_density_rms 0.049
_refine_ls_extinction_method none
_refine_ls_goodness_of_fit_ref 1.052
_refine_ls_hydrogen_treatment constr
_refine_ls_matrix_type full
_refine_ls_number_parameters 205
_refine_ls_number_reflns 3599
_refine_ls_number_restraints 0
_refine_ls_restrained_S_all 1.052
_refine_ls_R_factor_all 0.0478
_refine_ls_R_factor_gt 0.0366
_refine_ls_shift/su_max 0.000
_refine_ls_shift/su_mean 0.000
_refine_ls_structure_factor_coef Fsqd
_refine_ls_weighting_details 'calc w=1/[\s^2^(Fo^2^)+(0.0455P)^2^+1.8165P] where P=(Fo^2^+2Fc^2^)/3'
_refine_ls_weighting_scheme calc
_refine_ls_wR_factor_gt 0.0900
_refine_ls_wR_factor_ref 0.0957
_reflns_number_gt 2992
_reflns_number_total 3599
_reflns_threshold_expression I>2\s(I)
_cod_data_source_file ic6b00745_si_002.cif
_cod_data_source_block comp3
_cod_depositor_comments
;
The following automatic conversions were performed:

data item '_symmetry_cell_setting' value 'Monoclinic' was changed to
'monoclinic' in accordance with the
/home/saulius/struct/COD-crude-data/automatic-downloads/DataCite-retrospective/ACS/depositions/lib/dictionaries/cif_core.dic
dictionary named 'cif_core.dic' version 2.4.2 last updated on
2011-04-26.

Automatic conversion script
Id: cif_fix_values 6909 2019-04-08 15:41:33Z antanas 
;
_cod_original_cell_volume 3538.4(5)
_cod_original_sg_symbol_H-M 'C 2/c'
_cod_database_code 4347877

loop_
_symmetry_equiv_pos_as_xyz
'x, y, z'
'-x, y, -z+1/2'
'x+1/2, y+1/2, z'
'-x+1/2, y+1/2, -z+1/2'
'-x, -y, -z'
'x, -y, z-1/2'
'-x+1/2, -y+1/2, -z'
'x+1/2, -y+1/2, z-1/2'

loop_
_atom_site_label
_atom_site_type_symbol
_atom_site_fract_x
_atom_site_fract_y
_atom_site_fract_z
_atom_site_U_iso_or_equiv
_atom_site_adp_type
_atom_site_occupancy
_atom_site_symmetry_multiplicity
_atom_site_calc_flag
_atom_site_refinement_flags
C1 C 0.13698(12) -0.0078(5) 0.32782(19) 0.0773(9) Uani 1 1 d .
H1A H 0.1382 -0.0874 0.2876 0.093 Uiso 1 1 calc R
H1B H 0.1656 0.0736 0.3314 0.093 Uiso 1 1 calc R
C2 C 0.15093(18) -0.1014(6) 0.4023(3) 0.1254(18) Uani 1 1 d .
H2A H 0.1465 -0.0289 0.4425 0.188 Uiso 1 1 calc R
H2B H 0.1879 -0.1389 0.4153 0.188 Uiso 1 1 calc R
H2C H 0.1274 -0.1971 0.3972 0.188 Uiso 1 1 calc R
C3 C 0.02942(10) 0.2651(3) 0.42260(14) 0.0496(6) Uani 1 1 d .
C4 C -0.01927(11) 0.2964(4) 0.43705(14) 0.0577(7) Uani 1 1 d .
H4 H -0.0243 0.3307 0.4836 0.069 Uiso 1 1 calc R
C5 C -0.05910(10) 0.2661(3) 0.36742(14) 0.0476(6) Uani 1 1 d .
C6 C 0.08546(12) 0.2839(4) 0.47414(15) 0.0600(7) Uani 1 1 d .
C7 C 0.12538(14) 0.3579(5) 0.4487(2) 0.0827(10) Uani 1 1 d .
H7 H 0.1168 0.3974 0.3980 0.099 Uiso 1 1 calc R
C8 C 0.17810(16) 0.3746(6) 0.4973(3) 0.1104(15) Uani 1 1 d .
H8 H 0.2046 0.4250 0.4795 0.132 Uiso 1 1 calc R
C9 C 0.19046(18) 0.3157(7) 0.5718(3) 0.1140(16) Uani 1 1 d .
H9 H 0.2256 0.3260 0.6048 0.137 Uiso 1 1 calc R
C10 C 0.15208(19) 0.2431(7) 0.5973(2) 0.1143(16) Uani 1 1 d .
H10 H 0.1611 0.2032 0.6480 0.137 Uiso 1 1 calc R
C11 C 0.09938(15) 0.2266(5) 0.54982(17) 0.0896(11) Uani 1 1 d .
H11 H 0.0733 0.1769 0.5687 0.108 Uiso 1 1 calc R
C12 C -0.11836(11) 0.2851(4) 0.34694(16) 0.0567(7) Uani 1 1 d .
C13 C -0.14647(13) 0.2246(5) 0.3956(2) 0.0812(10) Uani 1 1 d .
H13 H -0.1277 0.1737 0.4422 0.097 Uiso 1 1 calc R
C14 C -0.20190(16) 0.2391(7) 0.3754(3) 0.1126(15) Uani 1 1 d .
H14 H -0.2204 0.1971 0.4084 0.135 Uiso 1 1 calc R
C15 C -0.22985(16) 0.3136(7) 0.3082(3) 0.1154(17) Uani 1 1 d .
H15 H -0.2674 0.3216 0.2951 0.138 Uiso 1 1 calc R
C16 C -0.20310(16) 0.3774(6) 0.2594(3) 0.1020(14) Uani 1 1 d .
H16 H -0.2224 0.4303 0.2136 0.122 Uiso 1 1 calc R
C17 C -0.14753(13) 0.3629(4) 0.27837(19) 0.0746(9) Uani 1 1 d .
H17 H -0.1294 0.4055 0.2450 0.089 Uiso 1 1 calc R
C18 C 0.00749(17) -0.1976(5) 0.1882(2) 0.0995(13) Uani 1 1 d .
H18A H -0.0191 -0.1707 0.1391 0.119 Uiso 1 1 calc R
H18B H 0.0435 -0.1829 0.1831 0.119 Uiso 1 1 calc R
C19 C 0.0001(6) -0.3673(6) 0.2119(4) 0.248(6) Uani 1 1 d .
H19A H -0.0339 -0.4122 0.1790 0.298 Uiso 1 1 calc R
H19B H 0.0292 -0.4384 0.2063 0.298 Uiso 1 1 calc R
N1 N 0.01969(8) 0.2161(2) 0.34840(11) 0.0433(5) Uani 1 1 d .
N2 N -0.03539(8) 0.2174(2) 0.31411(11) 0.0427(4) Uani 1 1 d .
O1 O 0.0000 -0.0921(3) 0.2500 0.0558(7) Uani 1 2 d S
Zn1 Zn 0.067939(10) 0.11246(4) 0.291781(15) 0.04461(12) Uani 1 1 d .

loop_
_atom_site_aniso_label
_atom_site_aniso_U_11
_atom_site_aniso_U_22
_atom_site_aniso_U_33
_atom_site_aniso_U_23
_atom_site_aniso_U_13
_atom_site_aniso_U_12
C1 0.0546(17) 0.097(3) 0.083(2) 0.0206(19) 0.0249(15) 0.0265(18)
C2 0.106(3) 0.154(4) 0.118(3) 0.066(3) 0.036(3) 0.062(3)
C3 0.0537(15) 0.0516(15) 0.0400(13) -0.0025(11) 0.0086(10) 0.0077(12)
C4 0.0611(17) 0.0723(19) 0.0409(13) -0.0086(13) 0.0171(12) 0.0119(14)
C5 0.0486(14) 0.0480(14) 0.0485(14) -0.0025(11) 0.0177(11) 0.0085(11)
C6 0.0572(16) 0.0675(18) 0.0474(15) -0.0118(13) 0.0034(12) 0.0132(14)
C7 0.066(2) 0.092(3) 0.076(2) -0.0059(18) 0.0003(17) -0.0116(18)
C8 0.067(2) 0.115(4) 0.127(4) -0.015(3) -0.005(2) -0.018(2)
C9 0.076(3) 0.129(4) 0.102(3) -0.034(3) -0.028(2) 0.010(3)
C10 0.099(3) 0.160(5) 0.057(2) -0.013(2) -0.018(2) 0.025(3)
C11 0.079(2) 0.134(3) 0.0470(17) -0.0043(19) 0.0060(15) 0.023(2)
C12 0.0503(15) 0.0624(17) 0.0592(16) -0.0148(13) 0.0190(12) 0.0092(13)
C13 0.0603(19) 0.111(3) 0.079(2) -0.011(2) 0.0308(16) 0.0012(19)
C14 0.065(2) 0.159(5) 0.126(4) -0.033(3) 0.048(2) -0.007(3)
C15 0.054(2) 0.154(4) 0.131(4) -0.056(3) 0.018(2) 0.021(3)
C16 0.072(2) 0.120(3) 0.094(3) -0.027(2) -0.006(2) 0.040(2)
C17 0.0625(19) 0.087(2) 0.070(2) -0.0077(17) 0.0121(15) 0.0249(17)
C18 0.102(3) 0.079(3) 0.126(3) -0.053(2) 0.046(2) -0.001(2)
C19 0.375(11) 0.054(3) 0.278(12) -0.048(4) 0.038(14) 0.029(6)
N1 0.0413(11) 0.0453(11) 0.0410(10) -0.0036(9) 0.0088(8) 0.0041(9)
N2 0.0404(10) 0.0445(11) 0.0426(10) -0.0019(9) 0.0115(8) 0.0044(9)
O1 0.0693(17) 0.0339(13) 0.0740(17) 0.000 0.0364(14) 0.000
Zn1 0.03900(18) 0.05014(19) 0.04496(18) 0.00458(12) 0.01291(12) 0.00611(12)

loop_
_atom_type_symbol
_atom_type_description
_atom_type_scat_dispersion_real
_atom_type_scat_dispersion_imag
_atom_type_scat_source
C C 0.0033 0.0016 'International Tables Vol C Tables 4.2.6.8 and 6.1.1.4'
H H 0.0000 0.0000 'International Tables Vol C Tables 4.2.6.8 and 6.1.1.4'
N N 0.0061 0.0033 'International Tables Vol C Tables 4.2.6.8 and 6.1.1.4'
O O 0.0106 0.0060 'International Tables Vol C Tables 4.2.6.8 and 6.1.1.4'
Zn Zn 0.2839 1.4301 'International Tables Vol C Tables 4.2.6.8 and 6.1.1.4'

loop_
_geom_angle_atom_site_label_1
_geom_angle_atom_site_label_2
_geom_angle_atom_site_label_3
_geom_angle
_geom_angle_site_symmetry_1
_geom_angle_site_symmetry_3
C2 C1 Zn1 119.8(3) . .
N1 C3 C4 109.3(2) . .
N1 C3 C6 121.0(2) . .
C4 C3 C6 129.7(2) . .
C3 C4 C5 105.5(2) . .
N2 C5 C4 109.1(2) . .
N2 C5 C12 120.8(2) . .
C4 C5 C12 130.1(2) . .
C7 C6 C11 118.0(3) . .
C7 C6 C3 121.5(3) . .
C11 C6 C3 120.5(3) . .
C6 C7 C8 121.3(4) . .
C9 C8 C7 119.1(4) . .
C10 C9 C8 120.3(4) . .
C9 C10 C11 121.2(4) . .
C10 C11 C6 120.0(4) . .
C13 C12 C17 118.3(3) . .
C13 C12 C5 120.6(3) . .
C17 C12 C5 121.1(3) . .
C14 C13 C12 120.4(4) . .
C15 C14 C13 120.8(4) . .
C14 C15 C16 120.2(4) . .
C15 C16 C17 119.9(4) . .
C16 C17 C12 120.4(4) . .
C19 C18 O1 104.6(4) . .
C19 C19 C18 109.6(3) 2 .
C3 N1 N2 107.95(18) . .
C3 N1 Zn1 131.74(16) . .
N2 N1 Zn1 119.35(13) . .
C5 N2 N1 108.14(18) . .
C5 N2 Zn1 130.27(17) . 2
N1 N2 Zn1 120.40(13) . 2
C18 O1 C18 109.6(4) 2 .
C18 O1 Zn1 114.20(19) 2 .
C18 O1 Zn1 112.85(17) . .
C18 O1 Zn1 112.85(17) 2 2
C18 O1 Zn1 114.20(18) . 2
Zn1 O1 Zn1 92.30(8) . 2
C1 Zn1 N1 132.29(11) . .
C1 Zn1 N2 126.59(11) . 2
N1 Zn1 N2 99.60(8) . 2
C1 Zn1 O1 106.83(13) . .
N1 Zn1 O1 85.96(6) . .
N2 Zn1 O1 85.46(6) 2 .

loop_
_geom_bond_atom_site_label_1
_geom_bond_atom_site_label_2
_geom_bond_distance
_geom_bond_site_symmetry_2
C1 C2 1.485(5) .
C1 Zn1 1.956(3) .
C3 N1 1.346(3) .
C3 C4 1.381(4) .
C3 C6 1.477(4) .
C4 C5 1.389(3) .
C5 N2 1.343(3) .
C5 C12 1.471(4) .
C6 C7 1.379(5) .
C6 C11 1.383(4) .
C7 C8 1.390(5) .
C8 C9 1.369(7) .
C9 C10 1.342(6) .
C10 C11 1.383(5) .
C12 C13 1.382(4) .
C12 C17 1.389(4) .
C13 C14 1.373(5) .
C14 C15 1.350(6) .
C15 C16 1.369(7) .
C16 C17 1.378(5) .
C18 C19 1.444(7) .
C18 O1 1.453(3) .
C19 C19 1.380(15) 2
N1 N2 1.372(3) .
N1 Zn1 2.0091(19) .
N2 Zn1 2.0258(19) 2
O1 C18 1.453(3) 2
O1 Zn1 2.3452(16) .
O1 Zn1 2.3452(16) 2
Zn1 N2 2.0258(19) 2
